data_8105849
loop_
_publ_author_name
'Zhang, Nan'
'Hou, Shao Gang'

_publ_section_title
;
 Crystal structure of
 cyclo-[octaaqua-tetrakis(\m2-5,5&#x2032;-(1H-imidazole-4,5-diyl)bis(tetrazol-2-ido)-\k4
 N,N&#x2032;,N&#x2032;&#x2032;,N&#x2032;&#x2032;&#x2032;)tetramagnesium(II)],
 C20H24N40O8Mg4
;
_journal_issue 4
_journal_name_full 'Zeitschrift f\"ur Kristallographie - New Crystal Structures'
_journal_page_first 783
_journal_page_last 784
_journal_paper_doi 10.1515/ncrs-2019-0103
_journal_volume 234
_journal_year 2019
_chemical_formula_moiety 'C20 H24 Mg4 N40 O8'
_chemical_formula_sum 'C20 H24 Mg4 N40 O8'
_chemical_formula_weight 1050.03
_space_group_crystal_system monoclinic
_space_group_IT_number 14
_space_group_name_Hall '-P 2yn'
_space_group_name_H-M_alt 'P 1 21/n 1'
_atom_sites_solution_hydrogens mixed
_cell_angle_alpha 90
_cell_angle_beta 101.827(3)
_cell_angle_gamma 90
_cell_formula_units_Z 2
_cell_length_a 7.4934(3)
_cell_length_b 16.1409(5)
_cell_length_c 16.1522(5)
_cell_measurement_reflns_used 11156
_cell_measurement_temperature 293(2)
_cell_measurement_theta_max 31.2870
_cell_measurement_theta_min 2.5170
_cell_volume 1912.14(12)
_computing_cell_refinement 'Bruker SMART [1]'
_computing_data_collection 'Bruker SMART [1]'
_computing_data_reduction 'Bruker SMART [1]'
_computing_molecular_graphics 'Olex2 (Dolomanov et al., 2009)[4]'
_computing_publication_material 'Olex2 (Dolomanov et al., 2009)[4]'
_computing_structure_refinement 'ShelXL (Sheldrick, 2015)[2]'
_computing_structure_solution 'SHELXS-97 (Sheldrick, 1990)[2]'
_diffrn_ambient_temperature 293(2)
_diffrn_measured_fraction_theta_full 0.999
_diffrn_measured_fraction_theta_max 0.991
_diffrn_measurement_device_type 'Bruker Smart Apex CCD area detector'
_diffrn_measurement_method 'phi and omega scans'
_diffrn_radiation_monochromator graphite
_diffrn_radiation_type MoK\a
_diffrn_radiation_wavelength 0.71073
_diffrn_reflns_av_R_equivalents 0.0535
_diffrn_reflns_av_unetI/netI 0.0385
_diffrn_reflns_Laue_measured_fraction_full 0.999
_diffrn_reflns_Laue_measured_fraction_max 0.991
_diffrn_reflns_limit_h_max 9
_diffrn_reflns_limit_h_min -9
_diffrn_reflns_limit_k_max 20
_diffrn_reflns_limit_k_min -21
_diffrn_reflns_limit_l_max 20
_diffrn_reflns_limit_l_min -21
_diffrn_reflns_number 19435
_diffrn_reflns_point_group_measured_fraction_full 0.999
_diffrn_reflns_point_group_measured_fraction_max 0.991
_diffrn_reflns_theta_full 25.242
_diffrn_reflns_theta_max 28.277
_diffrn_reflns_theta_min 2.524
_exptl_absorpt_coefficient_mu 0.204
_exptl_absorpt_correction_type none
_exptl_crystal_density_diffrn 1.824
_exptl_crystal_density_method 'not measured'
_exptl_crystal_description block
_exptl_crystal_F_000 1072
_exptl_crystal_size_max 0.19
_exptl_crystal_size_mid 0.18
_exptl_crystal_size_min 0.17
_refine_diff_density_max 0.757
_refine_diff_density_min -0.685
_refine_diff_density_rms 0.147
_refine_ls_extinction_coef .
_refine_ls_extinction_method none
_refine_ls_goodness_of_fit_ref 1.037
_refine_ls_hydrogen_treatment constr
_refine_ls_matrix_type full
_refine_ls_number_parameters 328
_refine_ls_number_reflns 4702
_refine_ls_number_restraints 0
_refine_ls_restrained_S_all 1.037
_refine_ls_R_factor_all 0.0649
_refine_ls_R_factor_gt 0.0577
_refine_ls_shift/su_max 0.001
_refine_ls_shift/su_mean 0.000
_refine_ls_structure_factor_coef Fsqd
_refine_ls_weighting_details 'w=1/[\s^2^(Fo^2^)+(0.1193P)^2^+0.8965P] where P=(Fo^2^+2Fc^2^)/3'
_refine_ls_weighting_scheme calc
_refine_ls_wR_factor_gt 0.1648
_refine_ls_wR_factor_ref 0.1726
_reflns_Friedel_coverage 0.000
_reflns_Friedel_fraction_full .
_reflns_Friedel_fraction_max .
_reflns_number_gt 3974
_reflns_number_total 4702
_reflns_threshold_expression 'I > 2\s(I)'
_cod_data_source_file suppl_ncrs-2019-0103_suppl.cif
_cod_data_source_block 1
_cod_database_code 8105849
_shelx_space_group_comment
;
The symmetry employed for this shelxl refinement is uniquely defined
by the following loop, which should always be used as a source of
symmetry information in preference to the above space-group names.
They are only intended as comments.
;
_shelx_estimated_absorpt_t_max 0.966
_shelx_estimated_absorpt_t_min 0.962
_olex2_refinement_description
;
1. Fixed Uiso
 At 1.2 times of:
  All C(H) groups, All N(H) groups
 At 1.5 times of:
  All O(H,H) groups
2.a Riding coordinates:
 O4W(H4WA,H4WB)
2.b Rotating group:
 O1W(H1WA,H1WB), O2W(H2WA,H2WB), O3W(H3WA,H3WB)
2.c Aromatic/amide H refined with riding coordinates:
 N5(H5), N16(H16), C5(H5A), C10(H10)
;
_olex2_submission_special_instructions 'No special instructions were received'

loop_
_space_group_symop_operation_xyz
'x, y, z'
'-x+1/2, y+1/2, -z+1/2'
'-x, -y, -z'
'x-1/2, -y-1/2, z-1/2'

loop_
_atom_site_label
_atom_site_type_symbol
_atom_site_fract_x
_atom_site_fract_y
_atom_site_fract_z
_atom_site_U_iso_or_equiv
_atom_site_adp_type
_atom_site_occupancy
_atom_site_site_symmetry_order
_atom_site_calc_flag
_atom_site_refinement_flags_posn
_atom_site_refinement_flags_adp
_atom_site_refinement_flags_occupancy
_atom_site_disorder_assembly
_atom_site_disorder_group
Mg1 Mg 0.51480(9) 0.17074(4) -0.01807(4) 0.02125(19) Uani 1 1 d . . . . .
Mg2 Mg 0.31265(9) 0.48915(4) 0.15205(4) 0.01863(18) Uani 1 1 d . . . . .
O1W O 0.3050(2) 0.08815(9) -0.04491(9) 0.0279(3) Uani 1 1 d . . . . .
H1WA H 0.2595 0.0787 -0.0004 0.042 Uiso 1 1 d GR . . . .
H1WB H 0.3446 0.0398 -0.0565 0.042 Uiso 1 1 d GR . . . .
O2W O 0.7266(2) 0.09335(11) -0.03597(11) 0.0360(4) Uani 1 1 d . . . . .
H2WA H 0.8297 0.1173 -0.0185 0.054 Uiso 1 1 d GR . . . .
H2WB H 0.7214 0.0864 -0.0891 0.054 Uiso 1 1 d GR . . . .
O3W O 0.0387(2) 0.48209(9) 0.14629(10) 0.0265(3) Uani 1 1 d . . . . .
H3WA H -0.0176 0.4720 0.0953 0.040 Uiso 1 1 d GR . . . .
H3WB H -0.0025 0.5298 0.1572 0.040 Uiso 1 1 d GR . . . .
O4W O 0.5868(2) 0.49939(11) 0.14678(11) 0.0331(4) Uani 1 1 d . . . . .
H4WA H 0.5968 0.5082 0.0958 0.050 Uiso 1 1 d R . . . .
H4WB H 0.6399 0.4529 0.1593 0.050 Uiso 1 1 d R . . . .
N1 N 0.5752(2) 0.13363(10) 0.11326(10) 0.0223(4) Uani 1 1 d . . . . .
N2 N 0.6398(3) 0.05565(11) 0.12736(11) 0.0282(4) Uani 1 1 d . . . . .
N3 N 0.6529(3) 0.03700(12) 0.20668(11) 0.0290(4) Uani 1 1 d . . . . .
N4 N 0.5986(3) 0.10101(11) 0.24763(11) 0.0252(4) Uani 1 1 d . . . . .
N5 N 0.5246(2) 0.26505(11) 0.29299(10) 0.0247(4) Uani 1 1 d . . . . .
H5 H 0.5737 0.2357 0.3361 0.030 Uiso 1 1 calc R . . . .
N6 N 0.3943(2) 0.37097(10) 0.21838(10) 0.0231(4) Uani 1 1 d . . . . .
N7 N 0.2827(2) 0.39647(10) 0.04957(10) 0.0220(4) Uani 1 1 d . . . . .
N8 N 0.2225(3) 0.39035(12) -0.03444(11) 0.0300(4) Uani 1 1 d . . . . .
N9 N 0.2454(3) 0.31444(12) -0.05797(11) 0.0286(4) Uani 1 1 d . . . . .
N10 N 0.3247(2) 0.26828(11) 0.01014(10) 0.0227(4) Uani 1 1 d . . . . .
N11 N 0.6958(2) 0.27948(11) -0.01469(10) 0.0239(4) Uani 1 1 d . . . . .
N12 N 0.7901(3) 0.33071(12) 0.04346(11) 0.0289(4) Uani 1 1 d . . . . .
N13 N 0.8097(3) 0.40180(11) 0.00805(11) 0.0275(4) Uani 1 1 d . . . . .
N14 N 0.7283(2) 0.39891(10) -0.07515(10) 0.0222(4) Uani 1 1 d . . . . .
N15 N 0.4899(2) 0.20526(10) -0.14969(10) 0.0227(4) Uani 1 1 d . . . . .
N16 N 0.4454(2) 0.22913(11) -0.28626(10) 0.0234(4) Uani 1 1 d . . . . .
H16 H 0.4110 0.2216 -0.3399 0.028 Uiso 1 1 calc R . . . .
N17 N 0.6457(2) 0.44000(10) -0.27148(10) 0.0221(3) Uani 1 1 d . . . . .
N18 N 0.6701(3) 0.47881(12) -0.34256(11) 0.0285(4) Uani 1 1 d . . . . .
N19 N 0.6194(3) 0.42919(12) -0.40711(12) 0.0309(4) Uani 1 1 d . . . . .
N20 N 0.5610(3) 0.35693(12) -0.38209(11) 0.0275(4) Uani 1 1 d . . . . .
C1 C 0.5513(3) 0.15895(12) 0.18877(11) 0.0194(4) Uani 1 1 d . . . . .
C2 C 0.4932(3) 0.24014(12) 0.20986(11) 0.0198(4) Uani 1 1 d . . . . .
C3 C 0.4112(3) 0.30636(12) 0.16421(11) 0.0193(4) Uani 1 1 d . . . . .
C4 C 0.3418(3) 0.32083(11) 0.07479(11) 0.0185(4) Uani 1 1 d . . . . .
C5 C 0.4651(3) 0.34321(13) 0.29498(13) 0.0271(4) Uani 1 1 d . . . . .
H5A H 0.4728 0.3741 0.3442 0.032 Uiso 1 1 calc R . . . .
C6 C 0.6616(3) 0.32261(12) -0.08661(11) 0.0192(4) Uani 1 1 d . . . . .
C7 C 0.5618(3) 0.28197(12) -0.16262(11) 0.0194(4) Uani 1 1 d . . . . .
C8 C 0.5338(3) 0.29813(12) -0.24763(11) 0.0191(4) Uani 1 1 d . . . . .
C9 C 0.5800(3) 0.36546(12) -0.29839(12) 0.0195(4) Uani 1 1 d . . . . .
C10 C 0.4224(3) 0.17577(12) -0.22555(12) 0.0247(4) Uani 1 1 d . . . . .
H10 H 0.3659 0.1244 -0.2358 0.030 Uiso 1 1 calc R . . . .

loop_
_atom_site_aniso_label
_atom_site_aniso_U_11
_atom_site_aniso_U_22
_atom_site_aniso_U_33
_atom_site_aniso_U_23
_atom_site_aniso_U_13
_atom_site_aniso_U_12
Mg1 0.0304(4) 0.0181(3) 0.0149(3) 0.0008(2) 0.0037(3) 0.0004(2)
Mg2 0.0213(3) 0.0181(3) 0.0150(3) -0.0008(2) 0.0004(2) 0.0003(2)
O1W 0.0383(9) 0.0237(7) 0.0238(7) -0.0038(6) 0.0111(6) -0.0046(6)
O2W 0.0400(9) 0.0400(10) 0.0286(8) -0.0011(7) 0.0086(7) 0.0100(7)
O3W 0.0214(7) 0.0305(8) 0.0253(7) -0.0059(6) -0.0002(6) -0.0012(6)
O4W 0.0235(8) 0.0453(10) 0.0294(8) 0.0000(7) 0.0029(6) -0.0026(6)
N1 0.0308(9) 0.0191(8) 0.0167(8) 0.0012(6) 0.0042(6) 0.0038(6)
N2 0.0394(10) 0.0211(8) 0.0236(9) 0.0019(7) 0.0052(7) 0.0056(7)
N3 0.0391(10) 0.0252(9) 0.0221(9) 0.0044(7) 0.0050(7) 0.0073(7)
N4 0.0346(9) 0.0219(8) 0.0182(8) 0.0045(6) 0.0031(7) 0.0059(7)
N5 0.0342(9) 0.0254(9) 0.0124(8) 0.0013(6) -0.0002(6) 0.0054(7)
N6 0.0301(9) 0.0225(8) 0.0149(7) -0.0023(6) 0.0005(6) 0.0045(6)
N7 0.0298(9) 0.0184(8) 0.0153(8) -0.0011(6) -0.0012(6) 0.0047(6)
N8 0.0403(10) 0.0276(9) 0.0185(8) 0.0004(7) -0.0025(7) 0.0074(7)
N9 0.0378(10) 0.0275(9) 0.0166(8) -0.0020(7) -0.0031(7) 0.0048(7)
N10 0.0323(9) 0.0199(8) 0.0146(7) -0.0016(6) 0.0015(6) 0.0019(6)
N11 0.0328(9) 0.0223(8) 0.0136(7) 0.0007(6) -0.0022(6) -0.0048(6)
N12 0.0386(10) 0.0279(9) 0.0155(8) 0.0008(6) -0.0052(7) -0.0045(7)
N13 0.0342(10) 0.0265(9) 0.0176(8) -0.0006(6) -0.0046(7) -0.0065(7)
N14 0.0260(8) 0.0211(8) 0.0167(8) 0.0008(6) -0.0021(6) -0.0037(6)
N15 0.0307(9) 0.0211(8) 0.0155(8) 0.0004(6) 0.0030(6) -0.0059(6)
N16 0.0313(9) 0.0240(8) 0.0133(7) -0.0030(6) 0.0007(6) -0.0067(7)
N17 0.0270(8) 0.0205(8) 0.0184(8) 0.0015(6) 0.0035(6) -0.0015(6)
N18 0.0392(10) 0.0259(9) 0.0222(9) 0.0035(7) 0.0102(7) -0.0023(7)
N19 0.0434(11) 0.0305(10) 0.0202(8) 0.0027(7) 0.0100(8) -0.0022(8)
N20 0.0385(10) 0.0285(9) 0.0149(8) 0.0001(6) 0.0044(7) -0.0044(7)
C1 0.0224(9) 0.0193(9) 0.0155(8) 0.0017(7) 0.0012(7) 0.0005(7)
C2 0.0247(9) 0.0201(9) 0.0134(8) 0.0001(6) 0.0010(7) 0.0012(7)
C3 0.0226(9) 0.0200(9) 0.0136(8) -0.0004(7) -0.0005(7) 0.0009(7)
C4 0.0214(9) 0.0187(9) 0.0136(8) -0.0011(6) -0.0006(6) 0.0017(6)
C5 0.0375(11) 0.0264(10) 0.0157(9) -0.0024(7) 0.0016(8) 0.0058(8)
C6 0.0234(9) 0.0198(9) 0.0129(8) 0.0011(6) -0.0001(7) -0.0014(7)
C7 0.0241(9) 0.0194(9) 0.0137(8) -0.0007(6) 0.0014(7) -0.0026(7)
C8 0.0216(9) 0.0198(9) 0.0147(8) -0.0010(6) 0.0011(7) -0.0024(7)
C9 0.0219(9) 0.0222(9) 0.0134(8) 0.0001(6) 0.0015(6) 0.0001(7)
C10 0.0331(10) 0.0217(9) 0.0177(9) -0.0019(7) 0.0020(8) -0.0082(8)

loop_
_atom_type_symbol
_atom_type_description
_atom_type_scat_dispersion_real
_atom_type_scat_dispersion_imag
_atom_type_scat_source
C C 0.0033 0.0016 'International Tables Vol C Tables 4.2.6.8 and 6.1.1.4'
H H 0.0000 0.0000 'International Tables Vol C Tables 4.2.6.8 and 6.1.1.4'
Mg Mg 0.0486 0.0363 'International Tables Vol C Tables 4.2.6.8 and 6.1.1.4'
N N 0.0061 0.0033 'International Tables Vol C Tables 4.2.6.8 and 6.1.1.4'
O O 0.0106 0.0060 'International Tables Vol C Tables 4.2.6.8 and 6.1.1.4'

loop_
_geom_angle_atom_site_label_1
_geom_angle_atom_site_label_2
_geom_angle_atom_site_label_3
_geom_angle
_geom_angle_site_symmetry_1
_geom_angle_site_symmetry_3
O1W Mg1 O2W 98.90(7) . .
O1W Mg1 N1 91.42(7) . .
O1W Mg1 N10 90.46(7) . .
O1W Mg1 N11 165.06(7) . .
O1W Mg1 N15 92.97(7) . .
O2W Mg1 N1 87.58(7) . .
O2W Mg1 N10 170.50(8) . .
O2W Mg1 N11 89.90(8) . .
O2W Mg1 N15 86.16(7) . .
N1 Mg1 N10 90.53(6) . .
N1 Mg1 N11 101.05(7) . .
N1 Mg1 N15 172.84(8) . .
N11 Mg1 N10 81.32(7) . .
N15 Mg1 N10 95.08(7) . .
N15 Mg1 N11 75.49(6) . .
O3W Mg2 O4W 174.96(7) . .
O3W Mg2 N6 98.62(7) . .
O3W Mg2 N7 88.92(7) . .
O3W Mg2 N14 89.86(7) . 3_665
O3W Mg2 N17 91.69(7) . 3_665
O4W Mg2 N6 84.89(7) . .
O4W Mg2 N7 88.44(7) . .
O4W Mg2 N14 86.31(7) . 3_665
O4W Mg2 N17 91.76(7) . 3_665
N7 Mg2 N6 75.78(6) . .
N7 Mg2 N17 168.47(7) . 3_665
N14 Mg2 N6 169.79(7) 3_665 .
N14 Mg2 N7 98.84(6) 3_665 .
N14 Mg2 N17 92.68(7) 3_665 3_665
N17 Mg2 N6 92.75(6) 3_665 .
N2 N1 Mg1 114.80(12) . .
C1 N1 Mg1 140.61(13) . .
C1 N1 N2 104.02(15) . .
N3 N2 N1 109.49(17) . .
N2 N3 N4 109.89(17) . .
C1 N4 N3 104.71(16) . .
C5 N5 C2 107.90(16) . .
C3 N6 Mg2 113.32(12) . .
C5 N6 Mg2 139.87(14) . .
C5 N6 C3 105.39(16) . .
N8 N7 Mg2 140.24(13) . .
C4 N7 Mg2 114.50(12) . .
C4 N7 N8 105.25(16) . .
N9 N8 N7 109.06(17) . .
N8 N9 N10 109.91(16) . .
N9 N10 Mg1 114.37(12) . .
C4 N10 Mg1 130.31(13) . .
C4 N10 N9 103.96(16) . .
N12 N11 Mg1 137.74(13) . .
C6 N11 Mg1 112.66(13) . .
C6 N11 N12 105.56(16) . .
N13 N12 N11 109.06(16) . .
N12 N13 N14 109.63(16) . .
N13 N14 Mg2 121.20(13) . 3_665
C6 N14 Mg2 133.23(13) . 3_665
C6 N14 N13 104.46(16) . .
C7 N15 Mg1 114.84(12) . .
C10 N15 Mg1 139.45(14) . .
C10 N15 C7 105.70(16) . .
C10 N16 C8 108.02(16) . .
N18 N17 Mg2 118.81(13) . 3_665
C9 N17 Mg2 136.53(13) . 3_665
C9 N17 N18 104.20(16) . .
N19 N18 N17 108.98(17) . .
N18 N19 N20 110.66(17) . .
N19 N20 C9 104.02(17) . .
N1 C1 C2 126.73(17) . .
N4 C1 N1 111.88(17) . .
N4 C1 C2 121.27(17) . .
N5 C2 C1 119.76(17) . .
C3 C2 N5 105.40(17) . .
C3 C2 C1 134.81(17) . .
N6 C3 C4 116.60(16) . .
C2 C3 N6 109.68(16) . .
C2 C3 C4 133.72(18) . .
N7 C4 C3 118.72(16) . .
N10 C4 N7 111.79(16) . .
N10 C4 C3 129.49(17) . .
N6 C5 N5 111.63(18) . .
N11 C6 C7 118.25(17) . .
N14 C6 N11 111.29(16) . .
N14 C6 C7 130.46(17) . .
N15 C7 C6 115.12(16) . .
C8 C7 N15 109.70(16) . .
C8 C7 C6 134.88(18) . .
N16 C8 C9 119.97(16) . .
C7 C8 N16 105.10(16) . .
C7 C8 C9 134.89(17) . .
N17 C9 C8 127.35(17) . .
N20 C9 N17 112.13(17) . .
N20 C9 C8 120.52(17) . .
N15 C10 N16 111.47(17) . .

loop_
_geom_bond_atom_site_label_1
_geom_bond_atom_site_label_2
_geom_bond_distance
_geom_bond_site_symmetry_2
Mg1 O1W 2.0391(16) .
Mg1 O2W 2.0862(18) .
Mg1 N1 2.1610(17) .
Mg1 N10 2.2318(18) .
Mg1 N11 2.2121(18) .
Mg1 N15 2.1685(17) .
Mg2 O3W 2.0392(16) .
Mg2 O4W 2.0802(17) .
Mg2 N6 2.2119(18) .
Mg2 N7 2.2082(17) .
Mg2 N14 2.1783(18) 3_665
Mg2 N17 2.2089(17) 3_665
N1 N2 1.351(2) .
N1 C1 1.333(2) .
N2 N3 1.300(2) .
N3 N4 1.334(3) .
N4 C1 1.329(2) .
N5 C2 1.375(2) .
N5 C5 1.341(3) .
N6 C3 1.384(2) .
N6 C5 1.321(3) .
N7 N8 1.343(2) .
N7 C4 1.334(2) .
N8 N9 1.305(3) .
N9 N10 1.360(2) .
N10 C4 1.331(2) .
N11 N12 1.339(2) .
N11 C6 1.333(2) .
N12 N13 1.304(3) .
N13 N14 1.358(2) .
N14 Mg2 2.1783(18) 3_665
N14 C6 1.328(2) .
N15 C7 1.383(2) .
N15 C10 1.315(2) .
N16 C8 1.378(2) .
N16 C10 1.343(3) .
N17 Mg2 2.2089(17) 3_665
N17 N18 1.353(2) .
N17 C9 1.338(2) .
N18 N19 1.308(3) .
N19 N20 1.337(3) .
N20 C9 1.337(2) .
C1 C2 1.444(3) .
C2 C3 1.370(3) .
C3 C4 1.450(2) .
C6 C7 1.456(2) .
C7 C8 1.371(3) .
C8 C9 1.446(3) .
